data_4122237
loop_
_publ_author_name
'Wang, Mei-Xiang'
'Yang, Hai-Bo'

_publ_section_title
;
 A General and High Yielding Fragment Coupling Synthesis of
 Heteroatom-Bridged Calixarenes and the Unprecedented Examples of
 Calixarene Cavity Fine-Tuned by Bridging Heteroatoms
;
_journal_issue 47
_journal_name_full 'Journal of the American Chemical Society'
_journal_page_first 15412
_journal_paper_doi 10.1021/ja0465092
_journal_volume 126
_journal_year 2004
_chemical_formula_sum 'C20.5 H21 Cl3 N8 O2'
_chemical_formula_weight 517.80
_chemical_name_systematic
; 

 ? 

;
_space_group_IT_number 2
_symmetry_cell_setting triclinic
_symmetry_space_group_name_Hall '-P 1'
_symmetry_space_group_name_H-M 'P -1'
_atom_sites_solution_hydrogens geom
_atom_sites_solution_primary direct
_atom_sites_solution_secondary difmap
_audit_creation_method SHELXL-97
_cell_angle_alpha 87.871(6)
_cell_angle_beta 72.449(3)
_cell_angle_gamma 78.862(4)
_cell_formula_units_Z 2
_cell_length_a 8.80510(10)
_cell_length_b 11.2289(5)
_cell_length_c 11.8862(6)
_cell_measurement_temperature 293(2)
_cell_volume 1099.12(8)
_computing_cell_refinement 'RAPID AUTO (RIGAKU, 2001)'
_computing_data_collection 'RAPID AUTO (RIGAKU, 2001)'
_computing_data_reduction 'RAPID AUTO (RIGAKU, 2001)'
_computing_molecular_graphics 'SHELXTL (SIEMENS, 1994)'
_computing_publication_material 'SHELXTL (SIEMENS, 1994)'
_computing_structure_refinement 'SHELXL-97 (Sheldrick, 1997)'
_computing_structure_solution 'SHELXS-97 (Sheldrick, 1990)'
_diffrn_ambient_temperature 293(2)
_diffrn_measured_fraction_theta_full 0.896
_diffrn_measured_fraction_theta_max 0.896
_diffrn_measurement_device_type 'RIGAKU R-AXIS RAPID IP'
_diffrn_measurement_method OSCILLATION
_diffrn_radiation_monochromator graphite
_diffrn_radiation_source 'ROTATING ANODE'
_diffrn_radiation_type MoK\a
_diffrn_radiation_wavelength 0.71073
_diffrn_reflns_av_R_equivalents 0.0336
_diffrn_reflns_av_sigmaI/netI 0.1065
_diffrn_reflns_limit_h_max 11
_diffrn_reflns_limit_h_min -10
_diffrn_reflns_limit_k_max 14
_diffrn_reflns_limit_k_min -14
_diffrn_reflns_limit_l_max 15
_diffrn_reflns_limit_l_min -15
_diffrn_reflns_number 6524
_diffrn_reflns_theta_full 27.67
_diffrn_reflns_theta_max 27.67
_diffrn_reflns_theta_min 1.80
_exptl_absorpt_coefficient_mu 0.456
_exptl_absorpt_correction_T_max 0.9364
_exptl_absorpt_correction_T_min 0.8750
_exptl_absorpt_correction_type empirical
_exptl_absorpt_process_details 'PSI SCAN'
_exptl_crystal_density_diffrn 1.565
_exptl_crystal_density_method 'not measured'
_exptl_crystal_F_000 534
_exptl_crystal_size_max 0.30
_exptl_crystal_size_mid 0.25
_exptl_crystal_size_min 0.15
_refine_diff_density_max 0.264
_refine_diff_density_min -0.525
_refine_diff_density_rms 0.063
_refine_ls_extinction_method none
_refine_ls_goodness_of_fit_ref 0.876
_refine_ls_hydrogen_treatment mixed
_refine_ls_matrix_type full
_refine_ls_number_parameters 307
_refine_ls_number_reflns 4612
_refine_ls_number_restraints 0
_refine_ls_restrained_S_all 0.876
_refine_ls_R_factor_all 0.1384
_refine_ls_R_factor_gt 0.0554
_refine_ls_shift/su_max 0.000
_refine_ls_shift/su_mean 0.000
_refine_ls_structure_factor_coef Fsqd
_refine_ls_weighting_details 'calc w=1/[\s^2^(Fo^2^)+(0.0800P)^2^+0.0000P] where P=(Fo^2^+2Fc^2^)/3'
_refine_ls_weighting_scheme calc
_refine_ls_wR_factor_gt 0.1350
_refine_ls_wR_factor_ref 0.1564
_reflns_number_gt 1995
_reflns_number_total 4612
_reflns_threshold_expression >2sigma(I)
_cod_data_source_file ja0465092si20040613_051058.cif
_cod_data_source_block sx255
_cod_depositor_comments
;
The following automatic conversions were performed:
'_atom_site_symetry_multiplicity' tag replaced with
'_atom_site_symmetry_multiplicity'.

Automatic conversion script
Id: cif_correct_tags 1440 2010-10-19 06:21:57Z saulius 

The following automatic conversions were performed:

'_symmetry_cell_setting' value 'TRICLINIC' changed to 'triclinic'
according to /home/saulius/struct/CIF-dictionaries/cif_core.dic
dictionary named 'cif_core.dic' version 2.4.2 from
2011-04-26.

'_exptl_absorpt_correction_type' value 'EMPIRICAL'
changed to 'empirical' according to
/home/saulius/struct/CIF-dictionaries/cif_core.dic dictionary named
'cif_core.dic' version 2.4.2 from 2011-04-26.

Automatic conversion script
Id: cif_fix_values 2281 2013-09-26 08:29:07Z andrius 
;
_cod_original_sg_symbol_H-M P-1
_cod_original_formula_sum 'C20.50 H21 Cl3 N8 O2'
_cod_database_code 4122237

loop_
_symmetry_equiv_pos_as_xyz
'x, y, z'
'-x, -y, -z'

loop_
_atom_site_label
_atom_site_type_symbol
_atom_site_fract_x
_atom_site_fract_y
_atom_site_fract_z
_atom_site_U_iso_or_equiv
_atom_site_adp_type
_atom_site_occupancy
_atom_site_symmetry_multiplicity
_atom_site_calc_flag
_atom_site_refinement_flags
Cl1 Cl 0.32084(14) 0.90207(10) 0.23725(9) 0.0576(4) Uani 1 1 d .
Cl2 Cl 0.93061(14) 1.36274(12) -0.66243(9) 0.0666(4) Uani 1 1 d .
N1 N 0.3975(4) 1.2646(3) -0.4865(2) 0.0429(9) Uani 1 1 d .
N2 N 0.2114(4) 1.0435(3) -0.1298(2) 0.0401(8) Uani 1 1 d .
N3 N 0.2689(4) 0.9792(3) 0.0417(2) 0.0391(8) Uani 1 1 d .
H3A H 0.2595 0.9062 0.0299 0.047 Uiso 1 1 calc R
N4 N 0.2652(4) 1.1822(3) -0.0162(2) 0.0445(9) Uani 1 1 d .
H4A H 0.2511 1.2397 -0.0640 0.053 Uiso 1 1 calc R
N5 N 0.3245(4) 1.1178(3) 0.1594(3) 0.0492(9) Uani 1 1 d .
H5A H 0.3491 1.1337 0.2213 0.059 Uiso 1 1 calc R
N6 N 0.7455(4) 1.4216(3) -0.4483(3) 0.0454(9) Uani 1 1 d .
H6A H 0.8213 1.4556 -0.4403 0.054 Uiso 1 1 calc R
N7 N 0.6445(4) 1.3188(3) -0.5679(3) 0.0458(9) Uani 1 1 d .
H7A H 0.6552 1.2889 -0.6361 0.055 Uiso 1 1 calc R
N8 N 0.4938(4) 1.3670(3) -0.3682(2) 0.0386(8) Uani 1 1 d .
H8A H 0.4094 1.3650 -0.3089 0.046 Uiso 1 1 calc R
O1 O 0.3284(4) 1.3068(3) 0.1022(2) 0.0635(9) Uani 1 1 d .
O2 O 0.5996(3) 1.4729(2) -0.2605(2) 0.0475(7) Uani 1 1 d .
C1 C 0.3983(6) 1.2210(5) -0.6026(3) 0.0680(15) Uani 1 1 d .
H1A H 0.4907 1.2398 -0.6627 0.102 Uiso 1 1 calc R
H1B H 0.3007 1.2601 -0.6193 0.102 Uiso 1 1 calc R
H1C H 0.4041 1.1347 -0.6012 0.102 Uiso 1 1 calc R
C2 C 0.2680(5) 1.2461(3) -0.3849(3) 0.0350(9) Uani 1 1 d .
C3 C 0.1119(5) 1.3115(4) -0.3686(3) 0.0441(10) Uani 1 1 d .
H3B H 0.0908 1.3701 -0.4221 0.053 Uiso 1 1 calc R
C4 C -0.0119(5) 1.2883(4) -0.2716(3) 0.0501(11) Uani 1 1 d .
H4B H -0.1170 1.3314 -0.2600 0.060 Uiso 1 1 calc R
C5 C 0.0194(5) 1.2018(4) -0.1922(3) 0.0446(10) Uani 1 1 d .
H5B H -0.0643 1.1860 -0.1275 0.053 Uiso 1 1 calc R
C6 C 0.1772(5) 1.1382(3) -0.2095(3) 0.0363(9) Uani 1 1 d .
C7 C 0.3020(5) 1.1583(3) -0.3059(3) 0.0359(9) Uani 1 1 d .
H7B H 0.4067 1.1142 -0.3180 0.043 Uiso 1 1 calc R
C8 C 0.1937(6) 0.9219(4) -0.1517(3) 0.0588(13) Uani 1 1 d .
H8B H 0.2191 0.8694 -0.0916 0.088 Uiso 1 1 calc R
H8C H 0.2663 0.8929 -0.2275 0.088 Uiso 1 1 calc R
H8D H 0.0840 0.9228 -0.1504 0.088 Uiso 1 1 calc R
C9 C 0.2495(4) 1.0690(3) -0.0328(3) 0.0346(9) Uani 1 1 d .
C10 C 0.3033(5) 1.0125(4) 0.1342(3) 0.0398(10) Uani 1 1 d .
C11 C 0.3041(5) 1.1977(4) 0.0794(3) 0.0447(10) Uani 1 1 d .
C12 C 0.3260(6) 1.3960(4) 0.0159(3) 0.0497(11) Uani 1 1 d .
C13 C 0.1934(6) 1.4879(4) 0.0345(3) 0.0569(12) Uani 1 1 d .
H13A H 0.1041 1.4901 0.1011 0.068 Uiso 1 1 calc R
C14 C 0.1963(6) 1.5774(4) -0.0488(4) 0.0560(12) Uani 1 1 d .
H14A H 0.1091 1.6420 -0.0376 0.067 Uiso 1 1 calc R
C15 C 0.3300(5) 1.5711(4) -0.1496(3) 0.0474(11) Uani 1 1 d .
H15A H 0.3315 1.6299 -0.2069 0.057 Uiso 1 1 calc R
C16 C 0.4602(5) 1.4756(4) -0.1628(3) 0.0408(10) Uani 1 1 d .
C17 C 0.4622(5) 1.3866(4) -0.0823(3) 0.0451(10) Uani 1 1 d .
H17A H 0.5503 1.3228 -0.0924 0.054 Uiso 1 1 calc R
C18 C 0.5134(5) 1.3173(3) -0.4740(3) 0.0406(10) Uani 1 1 d .
C19 C 0.6098(5) 1.4177(3) -0.3619(3) 0.0376(9) Uani 1 1 d .
C20 C 0.7533(5) 1.3694(4) -0.5462(3) 0.0428(10) Uani 1 1 d .
C21 C 1.0177(15) 1.0755(10) -0.5135(10) 0.087(3) Uani 0.50 1 d P
Cl3 Cl 0.8662(3) 1.03679(19) -0.54914(15) 0.1303(7) Uani 1 1 d .

loop_
_atom_site_aniso_label
_atom_site_aniso_U_11
_atom_site_aniso_U_22
_atom_site_aniso_U_33
_atom_site_aniso_U_23
_atom_site_aniso_U_13
_atom_site_aniso_U_12
Cl1 0.0719(9) 0.0600(8) 0.0525(6) 0.0175(5) -0.0341(6) -0.0180(6)
Cl2 0.0525(8) 0.0913(10) 0.0501(6) 0.0036(6) 0.0020(5) -0.0278(7)
N1 0.050(2) 0.058(2) 0.0269(16) 0.0012(15) -0.0103(15) -0.0271(19)
N2 0.054(2) 0.039(2) 0.0355(17) 0.0033(15) -0.0196(16) -0.0186(17)
N3 0.049(2) 0.0347(18) 0.0392(17) 0.0024(14) -0.0161(16) -0.0161(16)
N4 0.064(2) 0.045(2) 0.0322(17) 0.0065(15) -0.0177(17) -0.0258(18)
N5 0.066(2) 0.062(2) 0.0318(17) 0.0008(17) -0.0248(17) -0.024(2)
N6 0.034(2) 0.062(2) 0.0459(19) 0.0044(17) -0.0128(17) -0.0213(18)
N7 0.054(2) 0.054(2) 0.0291(16) 0.0012(15) -0.0068(16) -0.0187(19)
N8 0.037(2) 0.045(2) 0.0329(16) 0.0025(14) -0.0060(14) -0.0149(16)
O1 0.118(3) 0.0525(19) 0.0412(15) 0.0069(14) -0.0374(17) -0.0463(19)
O2 0.0455(18) 0.0587(19) 0.0424(15) -0.0075(13) -0.0115(14) -0.0205(15)
C1 0.092(4) 0.093(4) 0.032(2) -0.003(2) -0.015(2) -0.052(3)
C2 0.041(3) 0.042(2) 0.0267(18) -0.0038(16) -0.0108(17) -0.017(2)
C3 0.047(3) 0.051(3) 0.037(2) 0.0035(19) -0.017(2) -0.012(2)
C4 0.035(3) 0.058(3) 0.054(3) -0.004(2) -0.015(2) 0.002(2)
C5 0.046(3) 0.056(3) 0.033(2) 0.0032(19) -0.0069(19) -0.021(2)
C6 0.043(3) 0.040(2) 0.0303(19) 0.0001(16) -0.0135(18) -0.016(2)
C7 0.034(2) 0.042(2) 0.037(2) 0.0007(17) -0.0163(18) -0.0119(18)
C8 0.088(4) 0.051(3) 0.048(2) -0.003(2) -0.021(2) -0.036(3)
C9 0.034(2) 0.040(2) 0.0280(18) 0.0017(17) -0.0064(17) -0.0086(18)
C10 0.038(2) 0.048(3) 0.036(2) 0.0075(18) -0.0130(18) -0.012(2)
C11 0.062(3) 0.050(3) 0.0297(19) 0.0058(18) -0.017(2) -0.023(2)
C12 0.079(4) 0.049(3) 0.032(2) 0.0012(19) -0.021(2) -0.030(3)
C13 0.063(3) 0.063(3) 0.041(2) -0.009(2) 0.000(2) -0.027(3)
C14 0.059(3) 0.048(3) 0.060(3) -0.012(2) -0.015(2) -0.009(2)
C15 0.058(3) 0.046(3) 0.041(2) 0.0008(19) -0.014(2) -0.019(2)
C16 0.043(3) 0.048(3) 0.037(2) -0.0058(19) -0.0107(19) -0.022(2)
C17 0.055(3) 0.041(2) 0.047(2) -0.0109(19) -0.022(2) -0.012(2)
C18 0.049(3) 0.044(2) 0.032(2) 0.0066(17) -0.014(2) -0.013(2)
C19 0.036(3) 0.037(2) 0.044(2) 0.0036(18) -0.017(2) -0.0117(19)
C20 0.041(3) 0.048(3) 0.039(2) 0.0089(19) -0.0086(19) -0.015(2)
C21 0.109(10) 0.064(7) 0.095(8) -0.023(6) -0.033(7) -0.029(7)
Cl3 0.1648(19) 0.1477(17) 0.0992(12) 0.0109(12) -0.0751(13) -0.0243(15)

loop_
_atom_type_symbol
_atom_type_description
_atom_type_scat_dispersion_real
_atom_type_scat_dispersion_imag
_atom_type_scat_source
C C 0.0033 0.0016 'International Tables Vol C Tables 4.2.6.8 and 6.1.1.4'
H H 0.0000 0.0000 'International Tables Vol C Tables 4.2.6.8 and 6.1.1.4'
N N 0.0061 0.0033 'International Tables Vol C Tables 4.2.6.8 and 6.1.1.4'
O O 0.0106 0.0060 'International Tables Vol C Tables 4.2.6.8 and 6.1.1.4'
Cl Cl 0.1484 0.1585 'International Tables Vol C Tables 4.2.6.8 and 6.1.1.4'

loop_
_geom_angle_atom_site_label_1
_geom_angle_atom_site_label_2
_geom_angle_atom_site_label_3
_geom_angle
_geom_angle_site_symmetry_1
_geom_angle_site_symmetry_3
C18 N1 C2 119.6(3) . .
C18 N1 C1 122.2(3) . .
C2 N1 C1 118.2(3) . .
C9 N2 C8 120.3(3) . .
C9 N2 C6 120.9(3) . .
C8 N2 C6 118.7(3) . .
C10 N3 C9 113.9(3) . .
C10 N3 H3A 123.0 . .
C9 N3 H3A 123.0 . .
C11 N4 C9 113.9(3) . .
C11 N4 H4A 123.1 . .
C9 N4 H4A 123.1 . .
C10 N5 C11 111.9(3) . .
C10 N5 H5A 124.1 . .
C11 N5 H5A 124.1 . .
C20 N6 C19 113.8(3) . .
C20 N6 H6A 123.1 . .
C19 N6 H6A 123.1 . .
C20 N7 C18 113.7(3) . .
C20 N7 H7A 123.1 . .
C18 N7 H7A 123.1 . .
C19 N8 C18 115.4(3) . .
C19 N8 H8A 122.3 . .
C18 N8 H8A 122.3 . .
C11 O1 C12 117.8(3) . .
C19 O2 C16 119.4(3) . .
N1 C1 H1A 109.5 . .
N1 C1 H1B 109.5 . .
H1A C1 H1B 109.5 . .
N1 C1 H1C 109.5 . .
H1A C1 H1C 109.5 . .
H1B C1 H1C 109.5 . .
C3 C2 C7 121.3(3) . .
C3 C2 N1 120.5(3) . .
C7 C2 N1 118.1(4) . .
C4 C3 C2 119.0(4) . .
C4 C3 H3B 120.5 . .
C2 C3 H3B 120.5 . .
C5 C4 C3 120.5(4) . .
C5 C4 H4B 119.7 . .
C3 C4 H4B 119.7 . .
C4 C5 C6 119.5(4) . .
C4 C5 H5B 120.2 . .
C6 C5 H5B 120.2 . .
C7 C6 C5 121.2(3) . .
C7 C6 N2 118.3(4) . .
C5 C6 N2 120.3(3) . .
C6 C7 C2 118.4(4) . .
C6 C7 H7B 120.8 . .
C2 C7 H7B 120.8 . .
N2 C8 H8B 109.5 . .
N2 C8 H8C 109.5 . .
H8B C8 H8C 109.5 . .
N2 C8 H8D 109.5 . .
H8B C8 H8D 109.5 . .
H8C C8 H8D 109.5 . .
N4 C9 N3 123.6(3) . .
N4 C9 N2 118.3(3) . .
N3 C9 N2 118.0(3) . .
N5 C10 N3 128.5(3) . .
N5 C10 Cl1 115.3(3) . .
N3 C10 Cl1 116.2(3) . .
N4 C11 N5 128.2(4) . .
N4 C11 O1 118.7(3) . .
N5 C11 O1 113.1(3) . .
C13 C12 C17 123.8(4) . .
C13 C12 O1 118.9(4) . .
C17 C12 O1 117.3(4) . .
C12 C13 C14 118.0(4) . .
C12 C13 H13A 121.0 . .
C14 C13 H13A 121.0 . .
C13 C14 C15 120.2(4) . .
C13 C14 H14A 119.9 . .
C15 C14 H14A 119.9 . .
C16 C15 C14 118.8(4) . .
C16 C15 H15A 120.6 . .
C14 C15 H15A 120.6 . .
C17 C16 C15 122.6(4) . .
C17 C16 O2 118.2(4) . .
C15 C16 O2 119.1(3) . .
C16 C17 C12 116.5(4) . .
C16 C17 H17A 121.7 . .
C12 C17 H17A 121.7 . .
N1 C18 N8 118.3(3) . .
N1 C18 N7 118.3(3) . .
N8 C18 N7 123.4(3) . .
N8 C19 N6 125.8(3) . .
N8 C19 O2 119.9(3) . .
N6 C19 O2 114.3(3) . .
N7 C20 N6 127.7(4) . .
N7 C20 Cl2 114.9(3) . .
N6 C20 Cl2 117.4(3) . .
Cl3 C21 Cl3 116.9(6) . 2_774
Cl3 C21 C21 61.3(6) . 2_774
Cl3 C21 C21 55.6(6) 2_774 2_774
C21 Cl3 C21 63.1(6) . 2_774

loop_
_geom_bond_atom_site_label_1
_geom_bond_atom_site_label_2
_geom_bond_distance
_geom_bond_site_symmetry_2
Cl1 C10 1.729(4) .
Cl2 C20 1.736(4) .
N1 C18 1.321(4) .
N1 C2 1.430(4) .
N1 C1 1.479(4) .
N2 C9 1.349(4) .
N2 C8 1.445(5) .
N2 C6 1.447(4) .
N3 C10 1.310(4) .
N3 C9 1.337(4) .
N3 H3A 0.8600 .
N4 C11 1.308(4) .
N4 C9 1.332(4) .
N4 H4A 0.8600 .
N5 C10 1.292(5) .
N5 C11 1.311(5) .
N5 H5A 0.8600 .
N6 C20 1.300(5) .
N6 C19 1.327(4) .
N6 H6A 0.8600 .
N7 C20 1.295(5) .
N7 C18 1.345(5) .
N7 H7A 0.8600 .
N8 C19 1.282(4) .
N8 C18 1.344(4) .
N8 H8A 0.8600 .
O1 C11 1.334(4) .
O1 C12 1.409(4) .
O2 C19 1.347(4) .
O2 C16 1.409(4) .
C1 H1A 0.9600 .
C1 H1B 0.9600 .
C1 H1C 0.9600 .
C2 C3 1.388(5) .
C2 C7 1.390(5) .
C3 C4 1.384(5) .
C3 H3B 0.9300 .
C4 C5 1.376(5) .
C4 H4B 0.9300 .
C5 C6 1.392(6) .
C5 H5B 0.9300 .
C6 C7 1.374(5) .
C7 H7B 0.9300 .
C8 H8B 0.9600 .
C8 H8C 0.9600 .
C8 H8D 0.9600 .
C12 C13 1.368(6) .
C12 C17 1.388(6) .
C13 C14 1.382(5) .
C13 H13A 0.9300 .
C14 C15 1.396(5) .
C14 H14A 0.9300 .
C15 C16 1.384(6) .
C15 H15A 0.9300 .
C16 C17 1.359(5) .
C17 H17A 0.9300 .
C21 Cl3 1.651(11) .
C21 Cl3 1.755(12) 2_774
C21 C21 1.78(2) 2_774
Cl3 C21 1.755(12) 2_774
